data_7135657
loop_
_publ_author_name
'Yeung, Serena'
'Allen, Emily G.'
'Jones, Kieran D.'
'Argent, Stephen P.'
'Lam, Hon Wai'

_publ_section_title
;
 Concise synthesis of triasteranones from barbaralones.
;
_journal_issue 28
_journal_name_full 'Chemical communications (Cambridge, England)'
_journal_page_first 7348
_journal_page_last 7352
_journal_paper_doi 10.1039/d6cc00474a
_journal_volume 62
_journal_year 2026
_chemical_formula_moiety 'C15 H14 O3, C H2 Cl2'
_chemical_formula_sum 'C16 H16 Cl2 O3'
_chemical_formula_weight 327.19
_space_group_crystal_system monoclinic
_space_group_IT_number 14
_space_group_name_Hall '-P 2ybc'
_space_group_name_H-M_alt 'P 1 21/c 1'
_atom_sites_solution_hydrogens mixed
_atom_sites_solution_primary dual
_atom_sites_solution_secondary difmap
_audit_creation_date 2025-02-07
_audit_creation_method
;
Olex2 1.5
(compiled 2024.02.16 svn.r378c4104 for OlexSys, GUI svn.r6928)
;
_audit_update_record
;
2026-01-12 deposited with the CCDC.	2026-03-10 downloaded from the CCDC.
;
_cell_angle_alpha 90
_cell_angle_beta 96.1070(10)
_cell_angle_gamma 90
_cell_formula_units_Z 4
_cell_length_a 6.15220(10)
_cell_length_b 19.1069(3)
_cell_length_c 12.9283(2)
_cell_measurement_reflns_used 12918
_cell_measurement_temperature 120(2)
_cell_measurement_theta_max 72.0690
_cell_measurement_theta_min 4.1100
_cell_volume 1511.09(4)
_computing_cell_refinement 'CrysAlisPro 1.171.43.63a (Rigaku OD, 2023)'
_computing_data_collection 'CrysAlisPro system (CCD 41.123a (release 20-01-2022))'
_computing_data_reduction 'CrysAlisPro 1.171.43.63a (Rigaku OD, 2023)'
_computing_molecular_graphics 'Olex2 1.5 (Dolomanov et al., 2009)'
_computing_publication_material 'Olex2 1.5 (Dolomanov et al., 2009)'
_computing_structure_refinement 'SHELXL 2018/3 (Sheldrick, 2015)'
_computing_structure_solution 'SHELXT 2018/2 (Sheldrick, 2018)'
_diffrn_ambient_environment N~2~
_diffrn_ambient_temperature 120(2)
_diffrn_crystal_treatment 'flash frozen in gaseous N2'
_diffrn_detector 'CCD area detector'
_diffrn_detector_area_resol_mean 4.2207
_diffrn_detector_type 'Agilent Diffraction Titan S2 detector'
_diffrn_measured_fraction_theta_full 0.997
_diffrn_measured_fraction_theta_max 0.991
_diffrn_measurement_details
;
List of Runs (angles in degrees, time in seconds):

  # Type    Start    End  Width  t~exp~   \w     \q     \k     \f   Frames
#--------------------------------------------------------------------------
  1  \w    -39.00  27.00   1.00    2.00    --  -42.25  57.00-120.00   66
  2  \w    -73.00  30.00   1.00    2.00    --  -42.25  77.00 120.00  103
  3  \w    -95.00 -16.00   1.00    2.00    --  -42.25 -29.00  65.91   79
  4  \w     12.00  40.00   1.00    2.00    --   42.25  77.00-163.40   28
  5  \w     13.00  92.00   1.00    2.00    --   42.25  71.00  89.79   79
  6  \w     17.00  68.00   1.00    2.00    --   42.25  57.00   0.00   51
  7  \w     20.00  45.00   1.00    2.00    --   42.25  57.00-180.00   25
  8  \w     10.00  41.00   1.00    2.00    --   42.25  78.00  -4.19   31
  9  \w     22.00 101.00   1.00    2.00    --   42.25  38.00-120.00   79
 10  \w     17.00  71.00   1.00    2.00    --   42.25  57.00 -60.00   54
 11  \w      6.00  76.00   1.00    2.00    --   42.25 -99.00 -30.00   70
 12  \w     22.00  72.00   1.00    2.00    --   42.25  57.00  30.00   50
 13  \w     52.00  77.00   1.00    2.00    --   42.25  57.00-180.00   25
 14  \w     14.00  39.00   1.00    2.00    --   42.25  78.00-115.35   25
 15  \w     72.00  98.00   1.00    8.00    --  100.82  69.00 -78.74   26
 16  \w     75.00 101.00   1.00    8.00    --  100.82  58.00-109.10   26
 17  \w     75.00 171.00   1.00    8.00    --  100.82  48.00 125.77   96
 18  \w    127.00 172.00   1.00    8.00    --  100.82  69.00-108.69   45
 19  \w     75.00 114.00   1.00    8.00    --  100.82  45.00-180.00   39
 20  \w     72.00  98.00   1.00    8.00    --  100.82  69.00-108.69   26
 21  \w     74.00 167.00   1.00    8.00    --  100.82  61.00  12.55   93
 22  \w     27.00 126.00   1.00    8.00    --  100.82 -77.00  60.00   99
 23  \w     27.00 109.00   1.00    8.00    --  100.82-125.00 -30.00   82
 24  \w    143.00 168.00   1.00    8.00    --  100.82  69.00 119.83   25
 25  \w     31.00  92.00   1.00    8.00    --  100.82 -61.00-180.00   61
 26  \w     77.00 104.00   1.00    8.00    --  100.82  61.00-150.00   27
 27  \w     29.00  57.00   1.00    8.00    --  100.82 -30.00 120.00   28
 28  \w     26.00 110.00   1.00    8.00    --  100.82-116.00  46.00   84
 29  \w     74.00 121.00   1.00    8.00    --  100.82  61.00 -30.00   47
 30  \w     80.00 110.00   1.00    8.00    --  100.82-125.00-120.00   30
 31  \w    138.00 164.00   1.00    8.00    --  100.82  61.00 150.00   26
 32  \w     72.00 159.00   1.00    8.00    --  100.82  67.00 -17.45   87
 33  \w     73.00  99.00   1.00    8.00    --  100.82  69.00 119.83   26
 34  \w    144.00 169.00   1.00    8.00    --  100.82  59.00  82.25   25
 35  \w     74.00 130.00   1.00    8.00    --  100.82  61.00-180.00   56
 36  \w     75.00 102.00   1.00    8.00    --  100.82  59.00  82.25   27
 37  \w     72.00 163.00   1.00    8.00    --  100.82  69.00-133.39   91
 38  \w     74.00 100.00   1.00    8.00    --  100.82  61.00 150.00   26
 39  \w     74.00  99.00   1.00    8.00    --  100.82  61.00  60.00   25
 40  \w     28.00  56.00   1.00    8.00    --  100.82 -30.00-150.00   28
 41  \w     71.00 159.00   1.00    8.00    --  100.82  70.00-171.84   88
 42  \w     75.00 100.00   1.00    8.00    --  100.82  61.00   0.00   25
 43  \w     75.00 113.00   1.00    8.00    --  100.82  52.00 -70.28   38
 44  \w     76.00 107.00   1.00    8.00    --  100.82  45.00 -30.00   31
 45  \w     74.00 101.00   1.00    8.00    --  100.82  61.00  90.00   27
 46  \w     74.00 100.00   1.00    8.00    --  100.82  61.00 120.00   26
 47  \w     57.00  91.00   1.00    8.00    --  100.82 -61.00 -90.00   34
 48  \w     75.00 171.00   1.00    8.00    --  100.82  45.00  60.00   96
 49  \w    124.00 171.00   1.00    8.00    --  100.82  69.00 -78.74   47
 50  \w     71.00  98.00   1.00    8.00    --  100.82  70.00  11.47   27
;
_diffrn_measurement_device '\k-geometry diffractometer'
_diffrn_measurement_device_type 'Rigaku OD SuperNova GV1000 Titan S2'
_diffrn_measurement_method '\w scans'
_diffrn_measurement_specimen_support 'MiTeGen micromount'
_diffrn_orient_matrix_type 'CrysAlisPro convention (1999,Acta A55,543-557)'
_diffrn_orient_matrix_UB_11 -0.2481685000
_diffrn_orient_matrix_UB_12 0.0002515000
_diffrn_orient_matrix_UB_13 0.0076987000
_diffrn_orient_matrix_UB_21 0.0058524000
_diffrn_orient_matrix_UB_22 -0.0796273000
_diffrn_orient_matrix_UB_23 0.0187028000
_diffrn_orient_matrix_UB_31 0.0422999000
_diffrn_orient_matrix_UB_32 0.0126318000
_diffrn_orient_matrix_UB_33 0.1181354000
_diffrn_radiation_monochromator mirror
_diffrn_radiation_probe x-ray
_diffrn_radiation_type 'Cu K\a'
_diffrn_radiation_wavelength 1.54184
_diffrn_reflns_av_R_equivalents 0.0307
_diffrn_reflns_av_unetI/netI 0.0152
_diffrn_reflns_Laue_measured_fraction_full 0.997
_diffrn_reflns_Laue_measured_fraction_max 0.991
_diffrn_reflns_limit_h_max 7
_diffrn_reflns_limit_h_min -7
_diffrn_reflns_limit_k_max 23
_diffrn_reflns_limit_k_min -23
_diffrn_reflns_limit_l_max 15
_diffrn_reflns_limit_l_min -14
_diffrn_reflns_number 23557
_diffrn_reflns_point_group_measured_fraction_full 0.997
_diffrn_reflns_point_group_measured_fraction_max 0.991
_diffrn_reflns_theta_full 67.684
_diffrn_reflns_theta_max 72.076
_diffrn_reflns_theta_min 4.145
_diffrn_source 'microfocus sealed tube'
_diffrn_source_type 'Agilent Diffraction microfocus tube'
_exptl_absorpt_coefficient_mu 3.929
_exptl_absorpt_correction_T_max 1.000
_exptl_absorpt_correction_T_min 0.720
_exptl_absorpt_correction_type gaussian
_exptl_absorpt_process_details
;
CrysAlisPro 1.171.43.63a (Rigaku Oxford Diffraction, 2023)
Numerical absorption correction based on gaussian integration over
a multifaceted crystal model
Empirical absorption correction using spherical harmonics,
implemented in SCALE3 ABSPACK scaling algorithm.
;
_exptl_crystal_colour colourless
_exptl_crystal_colour_primary colourless
_exptl_crystal_density_diffrn 1.438
_exptl_crystal_description block
_exptl_crystal_F_000 680
_exptl_crystal_recrystallization_method 'Re-crystallisation from solvent: n-heptane, dichloromethane'
_exptl_crystal_size_max 0.245
_exptl_crystal_size_mid 0.105
_exptl_crystal_size_min 0.045
_refine_diff_density_max 0.899
_refine_diff_density_min -0.570
_refine_diff_density_rms 0.047
_refine_ls_extinction_method none
_refine_ls_goodness_of_fit_ref 1.047
_refine_ls_hydrogen_treatment mixed
_refine_ls_matrix_type full
_refine_ls_number_parameters 206
_refine_ls_number_reflns 2948
_refine_ls_number_restraints 9
_refine_ls_restrained_S_all 1.052
_refine_ls_R_factor_all 0.0391
_refine_ls_R_factor_gt 0.0367
_refine_ls_shift/su_max 0.001
_refine_ls_shift/su_mean 0.000
_refine_ls_structure_factor_coef Fsqd
_refine_ls_weighting_details 'w=1/[\s^2^(Fo^2^)+(0.0394P)^2^+1.2217P] where P=(Fo^2^+2Fc^2^)/3'
_refine_ls_weighting_scheme calc
_refine_ls_wR_factor_gt 0.0902
_refine_ls_wR_factor_ref 0.0920
_reflns_Friedel_coverage 0.000
_reflns_number_gt 2747
_reflns_number_total 2948
_reflns_threshold_expression 'I > 2\s(I)'
_cod_data_source_file d6cc00474a2.cif
_cod_data_source_block syhwlg
_cod_depositor_comments 'Adding full bibliography for 7135655--7135659.cif.'
_cod_database_code 7135657
_nottingham_internal_coll_name SYHWLG
_nottingham_internal_coll_number 20019
_nottingham_internal_coll_client SY/HWL
_nottingham_internal_coll_type custom
_nottingham_internal_coll_frame_method '\w scans'
_nottingham_internal_coll_frame_time '8.00, 2.00'
_nottingham_internal_coll_frame_width 1.00
_nottingham_internal_coll_user pczspa
_nottingham_internal_coll_date 30/01/2025
_nottingham_internal_coll_location NOTTS
_nottingham_internal_coll_instrument 'GVA, PL13110002'
_nottingham_internal_process_date 07/02/2025
_nottingham_internal_process_user pczspa
_nottingham_internal_solution_date 07/02/2025
_nottingham_internal_solution_user pczspa
_nottingham_internal_refinement_date 07/02/2025
_nottingham_internal_refinement_user pczspa
_nottingham_internal_validation_date 07/02/2025
_nottingham_internal_validation_user pczspa
_nottingham_internal_archive_date 07/02/2025
_shelx_shelxl_version_number 2018/3
_chemical_oxdiff_formula C15H14O3
_chemical_oxdiff_usercomment 'SYHWLG #20019 GVA-2223 SY/HWL fomblin oil on micromount '
_shelx_space_group_comment
;
The symmetry employed for this shelxl refinement is uniquely defined
by the following loop, which should always be used as a source of
symmetry information in preference to the above space-group names.
They are only intended as comments.
;
_shelx_estimated_absorpt_t_max 0.859
_shelx_estimated_absorpt_t_min 0.452
_olex2_refinement_description
;
1. Fixed Uiso
 At 1.2 times of:
  All C(H) groups, All C(H,H,H,H) groups
 At 1.5 times of:
  All O(H) groups
2. Restrained distances
 O11-H11 = O10-H10
 0.84 with sigma of 0.02
 C1S-Cl3S \\sim C1S-Cl3T
 with sigma of 0.02
3. Uiso/Uaniso restraints and constraints
Cl3T \\sim Cl3S: within 2A with sigma of 0.005 and sigma for terminal atoms of
0.01 within 2A
4. Rigid body (RIGU) restrains
 Cl3S
 with sigma for 1-2 distances of 0.004 and sigma for 1-3 distances of 0.004
 Cl3T
 with sigma for 1-2 distances of 0.004 and sigma for 1-3 distances of 0.004
5. Others
 Sof(H1SC)=Sof(H1SD)=Sof(Cl3T)=1-FVAR(1)
 Sof(H1SA)=Sof(H1SB)=Sof(Cl3S)=FVAR(1)
6.a Ternary CH refined with riding coordinates:
 C3(H3), C4(H4), C5(H5), C6(H6), C7(H7), C8(H8), C9(H9)
6.b Secondary CH2 refined with riding coordinates:
 C1S(H1SA,H1SB), C1S(H1SC,H1SD)
6.c Aromatic/amide H refined with riding coordinates:
 C14(H14), C15(H15), C16(H16), C17(H17), C18(H18)
;
_olex2_exptl_crystal_mounting_method 'in fomblin film on a micromount'
_olex2_submission_special_instructions 'No special instructions were received'
_oxdiff_exptl_absorpt_empirical_details
;
Empirical correction (ABSPACK) includes:
- Absorption correction using spherical harmonics
- Frame scaling
;
_oxdiff_exptl_absorpt_empirical_full_max 1.350
_oxdiff_exptl_absorpt_empirical_full_min 0.810

loop_
_space_group_symop_operation_xyz
'x, y, z'
'-x, y+1/2, -z+1/2'
'-x, -y, -z'
'x, -y-1/2, z-1/2'

loop_
_atom_site_label
_atom_site_type_symbol
_atom_site_fract_x
_atom_site_fract_y
_atom_site_fract_z
_atom_site_U_iso_or_equiv
_atom_site_adp_type
_atom_site_occupancy
_atom_site_site_symmetry_order
_atom_site_calc_flag
_atom_site_refinement_flags_posn
_atom_site_refinement_flags_adp
_atom_site_refinement_flags_occupancy
_atom_site_disorder_assembly
_atom_site_disorder_group
C1 C 0.6202(2) 0.25853(8) 0.32109(11) 0.0161(3) Uani 1 1 d . . . . .
C2 C 0.4716(2) 0.29221(8) 0.38977(12) 0.0173(3) Uani 1 1 d . . . . .
C3 C 0.3990(3) 0.36374(8) 0.36264(12) 0.0198(3) Uani 1 1 d . . . . .
H3 H 0.302040 0.386651 0.409982 0.024 Uiso 1 1 calc R U . . .
C4 C 0.5545(3) 0.41149(8) 0.31128(12) 0.0196(3) Uani 1 1 d . . . . .
H4 H 0.547486 0.462270 0.329369 0.023 Uiso 1 1 calc R U . . .
C5 C 0.7760(2) 0.38469(8) 0.29018(13) 0.0199(3) Uani 1 1 d . . . . .
H5 H 0.881835 0.394035 0.352833 0.024 Uiso 1 1 calc R U . . .
C6 C 0.7737(2) 0.30688(8) 0.26880(12) 0.0177(3) Uani 1 1 d . . . . .
H6 H 0.917256 0.285989 0.255614 0.021 Uiso 1 1 calc R U . . .
C7 C 0.5771(2) 0.27736(8) 0.20532(11) 0.0173(3) Uani 1 1 d . . . . .
H7 H 0.606813 0.239387 0.155477 0.021 Uiso 1 1 calc R U . . .
C8 C 0.3960(2) 0.32775(8) 0.16780(12) 0.0176(3) Uani 1 1 d . . . . .
H8 H 0.257417 0.301338 0.148143 0.021 Uiso 1 1 calc R U . . .
C9 C 0.3589(2) 0.38281(8) 0.24739(12) 0.0183(3) Uani 1 1 d . . . . .
H9 H 0.237472 0.416626 0.227705 0.022 Uiso 1 1 calc R U . . .
O10 O 0.45737(19) 0.36541(6) 0.07915(9) 0.0218(2) Uani 1 1 d D . . . .
H10 H 0.467(4) 0.3361(10) 0.0327(15) 0.033 Uiso 1 1 d D U . . .
O11 O 0.84705(18) 0.42220(6) 0.20362(10) 0.0254(3) Uani 1 1 d D . . . .
H11 H 0.760(3) 0.4120(12) 0.1516(15) 0.038 Uiso 1 1 d D U . . .
O12 O 0.40891(19) 0.26150(6) 0.46436(9) 0.0243(3) Uani 1 1 d . . . . .
C13 C 0.6901(2) 0.18560(8) 0.35067(11) 0.0171(3) Uani 1 1 d . . . . .
C14 C 0.5419(3) 0.13067(8) 0.33182(12) 0.0202(3) Uani 1 1 d . . . . .
H14 H 0.399994 0.139688 0.297893 0.024 Uiso 1 1 calc R U . . .
C15 C 0.5999(3) 0.06291(8) 0.36221(13) 0.0233(3) Uani 1 1 d . . . . .
H15 H 0.497359 0.025879 0.349924 0.028 Uiso 1 1 calc R U . . .
C16 C 0.8079(3) 0.04941(8) 0.41058(13) 0.0262(4) Uani 1 1 d . . . . .
H16 H 0.848682 0.002968 0.430437 0.031 Uiso 1 1 calc R U . . .
C17 C 0.9566(3) 0.10372(9) 0.42997(14) 0.0274(4) Uani 1 1 d . . . . .
H17 H 1.098971 0.094415 0.463092 0.033 Uiso 1 1 calc R U . . .
C18 C 0.8972(3) 0.17184(8) 0.40089(12) 0.0219(3) Uani 1 1 d . . . . .
H18 H 0.998302 0.209040 0.415388 0.026 Uiso 1 1 calc R U . . .
C1S C -0.0491(3) 0.42077(10) 0.65342(15) 0.0350(4) Uani 1 1 d D . . . .
H1SA H -0.142455 0.401597 0.704466 0.042 Uiso 0.47(2) 1 calc R U P A 1
H1SB H 0.059980 0.452257 0.691106 0.042 Uiso 0.47(2) 1 calc R U P A 1
H1SC H -0.098727 0.405313 0.720128 0.042 Uiso 0.53(2) 1 calc R U P A 2
H1SD H 0.052467 0.460610 0.667907 0.042 Uiso 0.53(2) 1 calc R U P A 2
Cl2S Cl 0.08730(10) 0.35157(3) 0.59785(4) 0.05150(18) Uani 1 1 d . . . . .
Cl3S Cl -0.2109(16) 0.4687(2) 0.5595(3) 0.0575(11) Uani 0.47(2) 1 d D U P A 1
Cl3T Cl -0.2743(11) 0.4475(6) 0.5686(3) 0.0680(17) Uani 0.53(2) 1 d D U P A 2

loop_
_atom_site_aniso_label
_atom_site_aniso_U_11
_atom_site_aniso_U_22
_atom_site_aniso_U_33
_atom_site_aniso_U_23
_atom_site_aniso_U_13
_atom_site_aniso_U_12
C1 0.0171(7) 0.0158(7) 0.0154(7) 0.0011(5) 0.0019(5) 0.0006(5)
C2 0.0170(7) 0.0193(7) 0.0154(7) -0.0008(6) 0.0011(5) -0.0008(6)
C3 0.0215(7) 0.0211(7) 0.0176(8) 0.0002(6) 0.0060(6) 0.0046(6)
C4 0.0237(8) 0.0148(7) 0.0204(8) 0.0003(6) 0.0028(6) 0.0018(6)
C5 0.0177(7) 0.0183(7) 0.0233(8) 0.0044(6) -0.0002(6) -0.0015(6)
C6 0.0146(7) 0.0181(7) 0.0210(8) 0.0039(6) 0.0042(6) 0.0024(5)
C7 0.0204(7) 0.0173(7) 0.0146(7) -0.0002(6) 0.0041(6) 0.0017(6)
C8 0.0180(7) 0.0195(7) 0.0152(7) 0.0025(6) 0.0009(6) 0.0002(6)
C9 0.0170(7) 0.0191(7) 0.0193(8) 0.0034(6) 0.0039(6) 0.0045(6)
O10 0.0283(6) 0.0222(6) 0.0152(6) 0.0028(4) 0.0040(4) 0.0030(4)
O11 0.0194(5) 0.0249(6) 0.0319(7) 0.0104(5) 0.0035(5) -0.0024(4)
O12 0.0302(6) 0.0245(6) 0.0197(6) 0.0038(5) 0.0093(5) 0.0032(5)
C13 0.0212(7) 0.0162(7) 0.0146(7) 0.0004(5) 0.0045(6) 0.0015(6)
C14 0.0215(7) 0.0201(7) 0.0189(8) -0.0015(6) 0.0014(6) 0.0005(6)
C15 0.0320(8) 0.0177(7) 0.0204(8) -0.0018(6) 0.0032(6) -0.0044(6)
C16 0.0379(9) 0.0166(7) 0.0235(8) 0.0045(6) 0.0003(7) 0.0041(7)
C17 0.0284(8) 0.0237(8) 0.0284(9) 0.0063(7) -0.0041(7) 0.0038(7)
C18 0.0234(8) 0.0191(8) 0.0224(8) 0.0022(6) -0.0013(6) -0.0020(6)
C1S 0.0428(11) 0.0336(10) 0.0287(10) -0.0041(8) 0.0046(8) 0.0064(8)
Cl2S 0.0664(4) 0.0530(3) 0.0361(3) 0.0026(2) 0.0106(2) 0.0347(3)
Cl3S 0.088(3) 0.0436(15) 0.0386(9) -0.0057(8) -0.0014(13) 0.0399(13)
Cl3T 0.0673(19) 0.099(4) 0.0349(10) -0.0153(15) -0.0103(9) 0.056(2)

loop_
_atom_type_symbol
_atom_type_description
_atom_type_scat_dispersion_real
_atom_type_scat_dispersion_imag
_atom_type_scat_source
C C 0.0181 0.0091 'International Tables Vol C Tables 4.2.6.8 and 6.1.1.4'
H H 0.0000 0.0000 'International Tables Vol C Tables 4.2.6.8 and 6.1.1.4'
Cl Cl 0.3639 0.7018 'International Tables Vol C Tables 4.2.6.8 and 6.1.1.4'
O O 0.0492 0.0322 'International Tables Vol C Tables 4.2.6.8 and 6.1.1.4'

loop_
_exptl_crystal_face_index_h
_exptl_crystal_face_index_k
_exptl_crystal_face_index_l
_exptl_crystal_face_perp_dist
0 1 0 0.0223
0 -1 0 0.0223
2 0 1 0.0411
-4 0 1 0.0297
0 -1 -5 0.1005
0 1 5 0.1133

loop_
_geom_angle_atom_site_label_1
_geom_angle_atom_site_label_2
_geom_angle_atom_site_label_3
_geom_angle
_geom_angle_site_symmetry_1
_geom_angle_site_symmetry_3
_geom_angle_publ_flag
C2 C1 C6 116.78(12) . . ?
C2 C1 C7 115.33(12) . . ?
C2 C1 C13 115.40(13) . . ?
C6 C1 C7 58.53(9) . . ?
C13 C1 C6 120.08(12) . . ?
C13 C1 C7 118.86(12) . . ?
C3 C2 C1 116.80(13) . . ?
O12 C2 C1 121.85(14) . . ?
O12 C2 C3 121.34(14) . . ?
C2 C3 H3 116.6 . . ?
C2 C3 C4 118.16(13) . . ?
C2 C3 C9 117.92(13) . . ?
C4 C3 H3 116.6 . . ?
C4 C3 C9 58.42(10) . . ?
C9 C3 H3 116.6 . . ?
C3 C4 H4 115.7 . . ?
C5 C4 C3 119.78(13) . . ?
C5 C4 H4 115.7 . . ?
C9 C4 C3 60.92(10) . . ?
C9 C4 H4 115.7 . . ?
C9 C4 C5 117.84(13) . . ?
C4 C5 H5 108.4 . . ?
C4 C5 C6 112.11(12) . . ?
C6 C5 H5 108.4 . . ?
O11 C5 C4 109.12(12) . . ?
O11 C5 H5 108.4 . . ?
O11 C5 C6 110.24(13) . . ?
C1 C6 H6 115.6 . . ?
C5 C6 C1 120.47(13) . . ?
C5 C6 H6 115.6 . . ?
C7 C6 C1 60.92(9) . . ?
C7 C6 C5 117.48(12) . . ?
C7 C6 H6 115.6 . . ?
C1 C7 H7 115.7 . . ?
C6 C7 C1 60.55(10) . . ?
C6 C7 H7 115.7 . . ?
C6 C7 C8 117.41(13) . . ?
C8 C7 C1 120.44(12) . . ?
C8 C7 H7 115.7 . . ?
C7 C8 H8 109.8 . . ?
C9 C8 C7 112.68(12) . . ?
C9 C8 H8 109.8 . . ?
O10 C8 C7 109.10(12) . . ?
O10 C8 H8 109.8 . . ?
O10 C8 C9 105.48(12) . . ?
C3 C9 H9 116.2 . . ?
C4 C9 C3 60.66(10) . . ?
C4 C9 C8 117.63(12) . . ?
C4 C9 H9 116.2 . . ?
C8 C9 C3 118.63(13) . . ?
C8 C9 H9 116.2 . . ?
C8 O10 H10 106.5(16) . . ?
C5 O11 H11 106.8(16) . . ?
C14 C13 C1 119.43(13) . . ?
C18 C13 C1 121.27(14) . . ?
C18 C13 C14 119.24(14) . . ?
C13 C14 H14 119.7 . . ?
C15 C14 C13 120.56(15) . . ?
C15 C14 H14 119.7 . . ?
C14 C15 H15 120.1 . . ?
C16 C15 C14 119.86(15) . . ?
C16 C15 H15 120.1 . . ?
C15 C16 H16 120.0 . . ?
C15 C16 C17 120.05(15) . . ?
C17 C16 H16 120.0 . . ?
C16 C17 H17 120.0 . . ?
C16 C17 C18 120.06(15) . . ?
C18 C17 H17 120.0 . . ?
C13 C18 C17 120.21(15) . . ?
C13 C18 H18 119.9 . . ?
C17 C18 H18 119.9 . . ?
H1SA C1S H1SB 107.9 . . ?
H1SC C1S H1SD 108.2 . . ?
Cl2S C1S H1SA 109.3 . . ?
Cl2S C1S H1SB 109.3 . . ?
Cl2S C1S H1SC 109.6 . . ?
Cl2S C1S H1SD 109.6 . . ?
Cl3S C1S H1SA 109.3 . . ?
Cl3S C1S H1SB 109.3 . . ?
Cl3S C1S Cl2S 111.82(18) . . ?
Cl3T C1S H1SC 109.6 . . ?
Cl3T C1S H1SD 109.6 . . ?
Cl3T C1S Cl2S 110.1(2) . . ?

loop_
_geom_bond_atom_site_label_1
_geom_bond_atom_site_label_2
_geom_bond_distance
_geom_bond_site_symmetry_2
_geom_bond_publ_flag
C1 C2 1.487(2) . ?
C1 C6 1.529(2) . ?
C1 C7 1.535(2) . ?
C1 C13 1.496(2) . ?
C2 C3 1.469(2) . ?
C2 O12 1.2256(19) . ?
C3 H3 1.0000 . ?
C3 C4 1.524(2) . ?
C3 C9 1.528(2) . ?
C4 H4 1.0000 . ?
C4 C5 1.507(2) . ?
C4 C9 1.490(2) . ?
C5 H5 1.0000 . ?
C5 C6 1.512(2) . ?
C5 O11 1.4357(19) . ?
C6 H6 1.0000 . ?
C6 C7 1.498(2) . ?
C7 H7 1.0000 . ?
C7 C8 1.513(2) . ?
C8 H8 1.0000 . ?
C8 C9 1.506(2) . ?
C8 O10 1.4374(18) . ?
C9 H9 1.0000 . ?
O10 H10 0.828(16) . ?
O11 H11 0.836(16) . ?
C13 C14 1.395(2) . ?
C13 C18 1.392(2) . ?
C14 H14 0.9500 . ?
C14 C15 1.388(2) . ?
C15 H15 0.9500 . ?
C15 C16 1.388(2) . ?
C16 H16 0.9500 . ?
C16 C17 1.388(2) . ?
C17 H17 0.9500 . ?
C17 C18 1.393(2) . ?
C18 H18 0.9500 . ?
C1S H1SA 0.9900 . ?
C1S H1SB 0.9900 . ?
C1S H1SC 0.9900 . ?
C1S H1SD 0.9900 . ?
C1S Cl2S 1.7598(19) . ?
C1S Cl3S 1.746(5) . ?
C1S Cl3T 1.749(4) . ?

loop_
_geom_hbond_atom_site_label_D
_geom_hbond_atom_site_label_H
_geom_hbond_atom_site_label_A
_geom_hbond_distance_DH
_geom_hbond_distance_HA
_geom_hbond_distance_DA
_geom_hbond_angle_DHA
_geom_hbond_site_symmetry_A
_geom_hbond_publ_flag
O10 H10 O12 0.828(16) 2.078(17) 2.8421(16) 153(2) 4_565 yes
O11 H11 O10 0.836(16) 2.184(18) 2.9484(17) 152(2) . yes

loop_
_geom_torsion_atom_site_label_1
_geom_torsion_atom_site_label_2
_geom_torsion_atom_site_label_3
_geom_torsion_atom_site_label_4
_geom_torsion
_geom_torsion_site_symmetry_1
_geom_torsion_site_symmetry_2
_geom_torsion_site_symmetry_3
_geom_torsion_site_symmetry_4
_geom_torsion_publ_flag
C1 C2 C3 C4 -31.9(2) . . . . ?
C1 C2 C3 C9 35.21(19) . . . . ?
C1 C6 C7 C8 111.26(14) . . . . ?
C1 C7 C8 C9 31.95(19) . . . . ?
C1 C7 C8 O10 148.74(13) . . . . ?
C1 C13 C14 C15 -177.46(14) . . . . ?
C1 C13 C18 C17 178.39(15) . . . . ?
C2 C1 C6 C5 1.9(2) . . . . ?
C2 C1 C6 C7 -104.65(14) . . . . ?
C2 C1 C7 C6 107.14(14) . . . . ?
C2 C1 C7 C8 0.8(2) . . . . ?
C2 C1 C13 C14 74.32(18) . . . . ?
C2 C1 C13 C18 -102.77(17) . . . . ?
C2 C3 C4 C5 -0.2(2) . . . . ?
C2 C3 C4 C9 107.12(15) . . . . ?
C2 C3 C9 C4 -107.53(15) . . . . ?
C2 C3 C9 C8 -0.1(2) . . . . ?
C3 C4 C5 C6 30.9(2) . . . . ?
C3 C4 C5 O11 153.35(13) . . . . ?
C3 C4 C9 C8 -109.04(15) . . . . ?
C4 C3 C9 C8 107.42(15) . . . . ?
C4 C5 C6 C1 -31.82(19) . . . . ?
C4 C5 C6 C7 38.93(19) . . . . ?
C5 C4 C9 C3 110.42(15) . . . . ?
C5 C4 C9 C8 1.4(2) . . . . ?
C5 C6 C7 C1 -111.40(15) . . . . ?
C5 C6 C7 C8 -0.1(2) . . . . ?
C6 C1 C2 C3 30.85(19) . . . . ?
C6 C1 C2 O12 -150.53(14) . . . . ?
C6 C1 C7 C8 -106.34(15) . . . . ?
C6 C1 C13 C14 -137.34(15) . . . . ?
C6 C1 C13 C18 45.6(2) . . . . ?
C6 C7 C8 C9 -38.31(18) . . . . ?
C6 C7 C8 O10 78.48(16) . . . . ?
C7 C1 C2 C3 -35.06(18) . . . . ?
C7 C1 C2 O12 143.55(15) . . . . ?
C7 C1 C6 C5 106.58(15) . . . . ?
C7 C1 C13 C14 -69.03(19) . . . . ?
C7 C1 C13 C18 113.88(16) . . . . ?
C7 C8 C9 C3 -32.11(18) . . . . ?
C7 C8 C9 C4 37.75(18) . . . . ?
C9 C3 C4 C5 -107.30(16) . . . . ?
C9 C4 C5 C6 -39.74(19) . . . . ?
C9 C4 C5 O11 82.68(16) . . . . ?
O10 C8 C9 C3 -151.03(13) . . . . ?
O10 C8 C9 C4 -81.17(15) . . . . ?
O11 C5 C6 C1 -153.60(13) . . . . ?
O11 C5 C6 C7 -82.85(16) . . . . ?
O12 C2 C3 C4 149.45(15) . . . . ?
O12 C2 C3 C9 -143.41(15) . . . . ?
C13 C1 C2 C3 -179.72(13) . . . . ?
C13 C1 C2 O12 -1.1(2) . . . . ?
C13 C1 C6 C5 -145.99(14) . . . . ?
C13 C1 C6 C7 107.42(15) . . . . ?
C13 C1 C7 C6 -109.49(15) . . . . ?
C13 C1 C7 C8 144.17(14) . . . . ?
C13 C14 C15 C16 -0.8(2) . . . . ?
C14 C13 C18 C17 1.3(2) . . . . ?
C14 C15 C16 C17 1.0(3) . . . . ?
C15 C16 C17 C18 0.0(3) . . . . ?
C16 C17 C18 C13 -1.1(3) . . . . ?
C18 C13 C14 C15 -0.3(2) . . . . ?

loop_
_exptl_oxdiff_crystal_face_indexfrac_h
_exptl_oxdiff_crystal_face_indexfrac_k
_exptl_oxdiff_crystal_face_indexfrac_l
_exptl_oxdiff_crystal_face_x
_exptl_oxdiff_crystal_face_y
_exptl_oxdiff_crystal_face_z
-0.0001 0.9998 0.0002 0.0003 -0.0796 0.0127
0.0001 -0.9998 -0.0002 -0.0003 0.0796 -0.0127
1.9992 0.0009 0.9990 -0.4885 0.0303 0.2026
-3.9986 -0.0013 1.0015 1.0000 -0.0046 -0.0508
0.0003 -1.0006 -4.9996 -0.0388 -0.0138 -0.6033
-0.0003 1.0006 4.9996 0.0388 0.0138 0.6033
